data_2234577
loop_
_publ_author_name
'Yusof, M. Sukeri M.'
'Embong, Nur Farhana'
'Yamin, Bohari M.'
'Ngah, Nurziana'

_publ_section_title
;
 1-(4-Chlorobutanoyl)-3-(2-chlorophenyl)thiourea
;
_journal_coeditor_code CV5287
_journal_issue 5
_journal_name_full 'Acta Crystallographica Section E'
_journal_page_first o1536
_journal_paper_doi 10.1107/S160053681201759X
_journal_volume 68
_journal_year 2012
_chemical_formula_iupac 'C11 H12 Cl2 N2 O S'
_chemical_formula_moiety 'C11 H12 Cl2 N2 O S'
_chemical_formula_sum 'C11 H12 Cl2 N2 O S'
_chemical_formula_weight 291.19
_chemical_name_systematic
;
1-(4-Chlorobutanoyl)-3-(2-chlorophenyl)thiourea
;
_space_group_IT_number 14
_symmetry_cell_setting monoclinic
_symmetry_space_group_name_Hall '-P 2ybc'
_symmetry_space_group_name_H-M 'P 1 21/c 1'
_atom_sites_solution_hydrogens geom
_atom_sites_solution_primary direct
_atom_sites_solution_secondary difmap
_audit_creation_method SHELXL-97
_cell_angle_alpha 90.00
_cell_angle_beta 109.399(4)
_cell_angle_gamma 90.00
_cell_formula_units_Z 8
_cell_length_a 14.396(3)
_cell_length_b 10.941(2)
_cell_length_c 18.093(4)
_cell_measurement_reflns_used 6026
_cell_measurement_temperature 298(2)
_cell_measurement_theta_max 25.0
_cell_measurement_theta_min 1.5
_cell_volume 2688.0(10)
_computing_cell_refinement 'SAINT (Bruker, 2000)'
_computing_data_collection 'SMART (Bruker, 2000)'
_computing_data_reduction 'SAINT (Bruker, 2000)'
_computing_molecular_graphics 'SHELXTL (Sheldrick, 2008)'
_computing_publication_material
;
SHELXTL (Sheldrick, 2008), PARST (Nardelli, 1995) and PLATON
(Spek, 2009)
;
_computing_structure_refinement 'SHELXL97 (Sheldrick, 2008)'
_computing_structure_solution 'SHELXS97 (Sheldrick, 2008)'
_diffrn_ambient_temperature 298(2)
_diffrn_detector_area_resol_mean 83.66
_diffrn_measured_fraction_theta_full 1.00
_diffrn_measured_fraction_theta_max 1.00
_diffrn_measurement_device_type
;
Bruker SMART APEX CCD area-detector
;
_diffrn_measurement_method '\w scan'
_diffrn_radiation_monochromator graphite
_diffrn_radiation_source 'fine-focus sealed tube'
_diffrn_radiation_type MoK\a
_diffrn_radiation_wavelength 0.71073
_diffrn_reflns_av_R_equivalents 0.0227
_diffrn_reflns_av_sigmaI/netI 0.0266
_diffrn_reflns_limit_h_max 17
_diffrn_reflns_limit_h_min -17
_diffrn_reflns_limit_k_max 12
_diffrn_reflns_limit_k_min -13
_diffrn_reflns_limit_l_max 21
_diffrn_reflns_limit_l_min -16
_diffrn_reflns_number 14457
_diffrn_reflns_theta_full 25.0
_diffrn_reflns_theta_max 25.0
_diffrn_reflns_theta_min 1.5
_diffrn_standards_decay_% 0
_diffrn_standards_interval_count 0
_diffrn_standards_interval_time 0
_diffrn_standards_number 0
_exptl_absorpt_coefficient_mu 0.623
_exptl_absorpt_correction_T_max 0.7931
_exptl_absorpt_correction_T_min 0.7798
_exptl_absorpt_correction_type multi-scan
_exptl_absorpt_process_details '(SADABS; Bruker, 2000)'
_exptl_crystal_colour yellow
_exptl_crystal_density_diffrn 1.439
_exptl_crystal_density_method 'not measured'
_exptl_crystal_description block
_exptl_crystal_F_000 1200
_exptl_crystal_size_max 0.42
_exptl_crystal_size_mid 0.41
_exptl_crystal_size_min 0.39
_refine_diff_density_max 0.40
_refine_diff_density_min -0.33
_refine_ls_extinction_method none
_refine_ls_goodness_of_fit_ref 1.031
_refine_ls_hydrogen_treatment constr
_refine_ls_matrix_type full
_refine_ls_number_parameters 307
_refine_ls_number_reflns 4727
_refine_ls_number_restraints 0
_refine_ls_restrained_S_all 1.031
_refine_ls_R_factor_all 0.0502
_refine_ls_R_factor_gt 0.0387
_refine_ls_shift/su_max 0.000
_refine_ls_shift/su_mean 0.000
_refine_ls_structure_factor_coef Fsqd
_refine_ls_weighting_details 'calc w=1/[\s^2^(Fo^2^)+(0.0514P)^2^+1.5167P] where P=(Fo^2^+2Fc^2^)/3'
_refine_ls_weighting_scheme calc
_refine_ls_wR_factor_gt 0.0992
_refine_ls_wR_factor_ref 0.1090
_reflns_number_gt 3802
_reflns_number_total 4727
_reflns_threshold_expression I>2\s(I)
_cod_data_source_file cv5287.cif
_cod_data_source_block I
_cod_original_cell_volume 2688.0(9)
_cod_original_sg_symbol_H-M 'P 21/c'
_cod_database_code 2234577
_cod_database_fobs_code 2234577

loop_
_symmetry_equiv_pos_as_xyz
'x, y, z'
'-x, y+1/2, -z+1/2'
'-x, -y, -z'
'x, -y-1/2, z-1/2'

loop_
_atom_site_type_symbol
_atom_site_label
_atom_site_fract_x
_atom_site_fract_y
_atom_site_fract_z
_atom_site_U_iso_or_equiv
_atom_site_adp_type
_atom_site_calc_flag
_atom_site_refinement_flags
_atom_site_occupancy
_atom_site_symmetry_multiplicity
S S1 -0.02869(4) -0.00674(6) 0.33632(3) 0.04643(17) Uani d . 1 1
S S2 0.23770(4) 0.49698(6) 0.02320(4) 0.04616(17) Uani d . 1 1
Cl Cl1 -0.08277(6) -0.17066(6) 0.15579(5) 0.0684(2) Uani d . 1 1
Cl Cl2 0.52142(7) 0.18550(11) 0.47501(6) 0.1086(4) Uani d . 1 1
Cl Cl3 0.38361(6) 0.18324(8) 0.09743(5) 0.0738(2) Uani d . 1 1
Cl Cl4 -0.23405(6) 0.18796(9) -0.20368(5) 0.0792(3) Uani d . 1 1
O O1 0.20202(12) 0.12434(18) 0.23359(10) 0.0555(5) Uani d . 1 1
O O2 0.05946(12) 0.18451(16) 0.07274(10) 0.0543(5) Uani d . 1 1
N N1 0.01342(13) 0.07137(17) 0.21195(10) 0.0385(4) Uani d . 1 1
H H1A 0.0562 0.0916 0.1904 0.046 Uiso calc R 1 1
N N2 0.14546(13) 0.04033(17) 0.32535(11) 0.0400(4) Uani d . 1 1
H H2A 0.1648 0.0114 0.3722 0.048 Uiso calc R 1 1
N N3 0.21846(13) 0.32495(18) 0.11973(11) 0.0430(5) Uani d . 1 1
H H3A 0.1852 0.2670 0.1311 0.052 Uiso calc R 1 1
N N4 0.08539(13) 0.35124(17) 0.00731(11) 0.0382(4) Uani d . 1 1
H H4A 0.0585 0.3957 -0.0334 0.046 Uiso calc R 1 1
C C1 -0.14018(18) -0.0300(2) 0.13660(14) 0.0450(6) Uani d . 1 1
C C2 -0.2387(2) -0.0240(3) 0.09106(16) 0.0620(8) Uani d . 1 1
H H2 -0.2740 -0.0952 0.0724 0.074 Uiso calc R 1 1
C C3 -0.2839(2) 0.0878(3) 0.07364(18) 0.0734(9) Uani d . 1 1
H H3 -0.3500 0.0921 0.0431 0.088 Uiso calc R 1 1
C C4 -0.2326(2) 0.1928(3) 0.10078(19) 0.0683(8) Uani d . 1 1
H H4 -0.2636 0.2682 0.0878 0.082 Uiso calc R 1 1
C C5 -0.13441(19) 0.1870(2) 0.14771(16) 0.0540(6) Uani d . 1 1
H H5 -0.0997 0.2584 0.1669 0.065 Uiso calc R 1 1
C C6 -0.08857(16) 0.0750(2) 0.16572(13) 0.0394(5) Uani d . 1 1
C C7 0.04504(15) 0.03795(19) 0.28697(13) 0.0358(5) Uani d . 1 1
C C8 0.21855(16) 0.0824(2) 0.29900(14) 0.0437(5) Uani d . 1 1
C C9 0.31985(18) 0.0696(3) 0.35824(16) 0.0608(7) Uani d . 1 1
H H9A 0.3219 0.1128 0.4056 0.073 Uiso calc R 1 1
H H9B 0.3322 -0.0161 0.3715 0.073 Uiso calc R 1 1
C C10 0.39933(19) 0.1170(3) 0.33112(17) 0.0644(8) Uani d . 1 1
H H10A 0.3885 0.2036 0.3200 0.077 Uiso calc R 1 1
H H10B 0.3955 0.0764 0.2825 0.077 Uiso calc R 1 1
C C11 0.5010(2) 0.0994(4) 0.38907(18) 0.0743(9) Uani d . 1 1
H H11A 0.5491 0.1226 0.3647 0.089 Uiso calc R 1 1
H H11B 0.5107 0.0135 0.4027 0.089 Uiso calc R 1 1
C C12 0.39626(18) 0.2933(2) 0.16893(14) 0.0487(6) Uani d . 1 1
C C13 0.48814(19) 0.3193(3) 0.22162(17) 0.0610(7) Uani d . 1 1
H H13 0.5437 0.2795 0.2183 0.073 Uiso calc R 1 1
C C14 0.4967(2) 0.4046(3) 0.27902(18) 0.0690(8) Uani d . 1 1
H H14 0.5584 0.4223 0.3149 0.083 Uiso calc R 1 1
C C15 0.4150(2) 0.4644(3) 0.28422(18) 0.0700(8) Uani d . 1 1
H H15 0.4217 0.5219 0.3235 0.084 Uiso calc R 1 1
C C16 0.32314(19) 0.4390(3) 0.23107(16) 0.0562(7) Uani d . 1 1
H H16 0.2679 0.4798 0.2343 0.067 Uiso calc R 1 1
C C17 0.31345(16) 0.3533(2) 0.17331(13) 0.0435(6) Uani d . 1 1
C C18 0.17954(15) 0.3847(2) 0.05298(12) 0.0355(5) Uani d . 1 1
C C19 0.02925(16) 0.2559(2) 0.01862(13) 0.0398(5) Uani d . 1 1
C C20 -0.07275(16) 0.2507(2) -0.03992(15) 0.0455(6) Uani d . 1 1
H H20A -0.0723 0.2884 -0.0883 0.055 Uiso calc R 1 1
H H20B -0.1165 0.2979 -0.0202 0.055 Uiso calc R 1 1
C C21 -0.11259(18) 0.1228(2) -0.05729(15) 0.0527(6) Uani d . 1 1
H H21A -0.1075 0.0822 -0.0084 0.063 Uiso calc R 1 1
H H21B -0.0726 0.0776 -0.0817 0.063 Uiso calc R 1 1
C C22 -0.2184(2) 0.1201(3) -0.11039(17) 0.0689(8) Uani d . 1 1
H H22A -0.2588 0.1636 -0.0854 0.083 Uiso calc R 1 1
H H22B -0.2410 0.0360 -0.1180 0.083 Uiso calc R 1 1

loop_
_atom_site_aniso_label
_atom_site_aniso_U_11
_atom_site_aniso_U_22
_atom_site_aniso_U_33
_atom_site_aniso_U_12
_atom_site_aniso_U_13
_atom_site_aniso_U_23
S1 0.0392(3) 0.0612(4) 0.0382(3) -0.0085(3) 0.0118(3) -0.0020(3)
S2 0.0413(3) 0.0525(4) 0.0396(3) -0.0108(3) 0.0067(3) 0.0051(3)
Cl1 0.0886(5) 0.0397(4) 0.0721(5) -0.0045(3) 0.0203(4) -0.0071(3)
Cl2 0.0732(6) 0.1360(9) 0.0916(7) -0.0178(6) -0.0060(5) -0.0378(6)
Cl3 0.0698(5) 0.0801(5) 0.0665(5) 0.0138(4) 0.0159(4) -0.0065(4)
Cl4 0.0651(5) 0.0973(6) 0.0554(4) -0.0125(4) -0.0066(4) 0.0048(4)
O1 0.0387(9) 0.0765(12) 0.0466(10) -0.0065(9) 0.0076(8) 0.0167(9)
O2 0.0442(9) 0.0552(10) 0.0505(10) -0.0112(8) -0.0018(8) 0.0148(9)
N1 0.0307(9) 0.0449(11) 0.0362(10) -0.0047(8) 0.0062(8) 0.0032(8)
N2 0.0336(10) 0.0486(11) 0.0332(10) -0.0001(8) 0.0050(8) 0.0053(8)
N3 0.0321(10) 0.0524(12) 0.0382(10) -0.0086(8) 0.0031(8) 0.0081(9)
N4 0.0333(9) 0.0435(10) 0.0326(9) -0.0016(8) 0.0039(8) 0.0036(8)
C1 0.0467(13) 0.0463(13) 0.0381(13) -0.0081(11) 0.0089(11) -0.0007(10)
C2 0.0508(15) 0.077(2) 0.0480(15) -0.0241(15) 0.0033(13) -0.0025(14)
C3 0.0405(15) 0.104(3) 0.0628(19) -0.0010(17) -0.0006(13) 0.0162(18)
C4 0.0504(16) 0.073(2) 0.072(2) 0.0178(15) 0.0067(15) 0.0119(16)
C5 0.0520(15) 0.0462(14) 0.0574(16) 0.0027(12) 0.0095(13) 0.0021(12)
C6 0.0350(11) 0.0460(13) 0.0337(11) -0.0014(10) 0.0066(9) 0.0044(10)
C7 0.0345(11) 0.0316(11) 0.0374(12) -0.0011(9) 0.0067(9) -0.0026(9)
C8 0.0360(12) 0.0510(14) 0.0399(13) -0.0020(10) 0.0071(10) 0.0040(11)
C9 0.0411(14) 0.087(2) 0.0479(15) -0.0073(14) 0.0059(12) 0.0124(14)
C10 0.0419(14) 0.093(2) 0.0562(17) 0.0013(14) 0.0129(13) 0.0058(16)
C11 0.0378(14) 0.113(3) 0.0657(19) 0.0026(16) 0.0092(13) -0.0008(18)
C12 0.0416(13) 0.0552(15) 0.0441(14) -0.0034(11) 0.0074(11) 0.0109(11)
C13 0.0343(13) 0.0751(19) 0.0650(18) 0.0009(13) 0.0049(12) 0.0169(16)
C14 0.0412(15) 0.084(2) 0.0635(19) -0.0182(15) -0.0068(13) 0.0083(17)
C15 0.0652(19) 0.075(2) 0.0554(18) -0.0198(16) 0.0008(15) -0.0108(15)
C16 0.0448(14) 0.0633(17) 0.0530(16) -0.0035(12) 0.0065(12) -0.0016(13)
C17 0.0339(12) 0.0532(14) 0.0364(12) -0.0063(10) 0.0024(10) 0.0096(11)
C18 0.0302(10) 0.0407(12) 0.0327(11) 0.0019(9) 0.0066(9) -0.0030(9)
C19 0.0346(11) 0.0408(12) 0.0403(13) -0.0014(10) 0.0073(10) -0.0017(10)
C20 0.0321(11) 0.0481(14) 0.0492(14) -0.0023(10) 0.0041(10) 0.0025(11)
C21 0.0456(14) 0.0565(15) 0.0486(15) -0.0126(12) 0.0058(12) 0.0036(12)
C22 0.0501(16) 0.089(2) 0.0587(17) -0.0276(15) 0.0064(13) -0.0009(16)

loop_
_atom_type_symbol
_atom_type_description
_atom_type_scat_dispersion_real
_atom_type_scat_dispersion_imag
_atom_type_scat_source
C C 0.0033 0.0016 'International Tables Vol C Tables 4.2.6.8 and 6.1.1.4'
H H 0.0000 0.0000 'International Tables Vol C Tables 4.2.6.8 and 6.1.1.4'
N N 0.0061 0.0033 'International Tables Vol C Tables 4.2.6.8 and 6.1.1.4'
O O 0.0106 0.0060 'International Tables Vol C Tables 4.2.6.8 and 6.1.1.4'
S S 0.1246 0.1234 'International Tables Vol C Tables 4.2.6.8 and 6.1.1.4'
Cl Cl 0.1484 0.1585 'International Tables Vol C Tables 4.2.6.8 and 6.1.1.4'

loop_
_geom_angle_atom_site_label_1
_geom_angle_atom_site_label_2
_geom_angle_atom_site_label_3
_geom_angle
C7 N1 C6 122.78(18)
C7 N1 H1A 118.6
C6 N1 H1A 118.6
C8 N2 C7 128.89(19)
C8 N2 H2A 115.6
C7 N2 H2A 115.6
C18 N3 C17 122.27(19)
C18 N3 H3A 118.9
C17 N3 H3A 118.9
C19 N4 C18 128.30(19)
C19 N4 H4A 115.8
C18 N4 H4A 115.8
C6 C1 C2 120.3(2)
C6 C1 Cl1 120.41(18)
C2 C1 Cl1 119.3(2)
C3 C2 C1 119.5(3)
C3 C2 H2 120.3
C1 C2 H2 120.3
C4 C3 C2 120.6(3)
C4 C3 H3 119.7
C2 C3 H3 119.7
C3 C4 C5 120.1(3)
C3 C4 H4 120.0
C5 C4 H4 120.0
C6 C5 C4 119.7(3)
C6 C5 H5 120.2
C4 C5 H5 120.2
C1 C6 C5 119.8(2)
C1 C6 N1 121.4(2)
C5 C6 N1 118.8(2)
N1 C7 N2 116.99(19)
N1 C7 S1 124.22(16)
N2 C7 S1 118.80(16)
O1 C8 N2 122.7(2)
O1 C8 C9 124.0(2)
N2 C8 C9 113.3(2)
C10 C9 C8 113.9(2)
C10 C9 H9A 108.8
C8 C9 H9A 108.8
C10 C9 H9B 108.8
C8 C9 H9B 108.8
H9A C9 H9B 107.7
C9 C10 C11 113.9(2)
C9 C10 H10A 108.8
C11 C10 H10A 108.8
C9 C10 H10B 108.8
C11 C10 H10B 108.8
H10A C10 H10B 107.7
C10 C11 Cl2 112.7(2)
C10 C11 H11A 109.1
Cl2 C11 H11A 109.1
C10 C11 H11B 109.1
Cl2 C11 H11B 109.1
H11A C11 H11B 107.8
C13 C12 C17 120.6(3)
C13 C12 Cl3 119.9(2)
C17 C12 Cl3 119.53(19)
C14 C13 C12 119.2(3)
C14 C13 H13 120.4
C12 C13 H13 120.4
C13 C14 C15 120.8(3)
C13 C14 H14 119.6
C15 C14 H14 119.6
C14 C15 C16 120.0(3)
C14 C15 H15 120.0
C16 C15 H15 120.0
C17 C16 C15 119.9(3)
C17 C16 H16 120.1
C15 C16 H16 120.1
C16 C17 C12 119.6(2)
C16 C17 N3 119.9(2)
C12 C17 N3 120.5(2)
N3 C18 N4 116.67(19)
N3 C18 S2 123.45(16)
N4 C18 S2 119.88(16)
O2 C19 N4 122.5(2)
O2 C19 C20 123.3(2)
N4 C19 C20 114.20(19)
C19 C20 C21 113.5(2)
C19 C20 H20A 108.9
C21 C20 H20A 108.9
C19 C20 H20B 108.9
C21 C20 H20B 108.9
H20A C20 H20B 107.7
C20 C21 C22 112.7(2)
C20 C21 H21A 109.1
C22 C21 H21A 109.1
C20 C21 H21B 109.1
C22 C21 H21B 109.1
H21A C21 H21B 107.8
C21 C22 Cl4 112.16(19)
C21 C22 H22A 109.2
Cl4 C22 H22A 109.2
C21 C22 H22B 109.2
Cl4 C22 H22B 109.2
H22A C22 H22B 107.9

loop_
_geom_bond_atom_site_label_1
_geom_bond_atom_site_label_2
_geom_bond_distance
S1 C7 1.671(2)
S2 C18 1.673(2)
Cl1 C1 1.727(3)
Cl2 C11 1.758(3)
Cl3 C12 1.732(3)
Cl4 C22 1.788(3)
O1 C8 1.217(3)
O2 C19 1.215(3)
N1 C7 1.332(3)
N1 C6 1.429(3)
N1 H1A 0.8600
N2 C8 1.371(3)
N2 C7 1.381(3)
N2 H2A 0.8600
N3 C18 1.323(3)
N3 C17 1.423(3)
N3 H3A 0.8600
N4 C19 1.376(3)
N4 C18 1.382(3)
N4 H4A 0.8600
C1 C6 1.374(3)
C1 C2 1.385(4)
C2 C3 1.371(5)
C2 H2 0.9300
C3 C4 1.365(5)
C3 H3 0.9300
C4 C5 1.388(4)
C4 H4 0.9300
C5 C6 1.379(3)
C5 H5 0.9300
C8 C9 1.502(3)
C9 C10 1.481(4)
C9 H9A 0.9700
C9 H9B 0.9700
C10 C11 1.504(4)
C10 H10A 0.9700
C10 H10B 0.9700
C11 H11A 0.9700
C11 H11B 0.9700
C12 C13 1.379(4)
C12 C17 1.386(3)
C13 C14 1.371(4)
C13 H13 0.9300
C14 C15 1.375(5)
C14 H14 0.9300
C15 C16 1.381(4)
C15 H15 0.9300
C16 C17 1.377(4)
C16 H16 0.9300
C19 C20 1.499(3)
C20 C21 1.505(4)
C20 H20A 0.9700
C20 H20B 0.9700
C21 C22 1.507(4)
C21 H21A 0.9700
C21 H21B 0.9700
C22 H22A 0.9700
C22 H22B 0.9700

loop_
_geom_hbond_atom_site_label_D
_geom_hbond_atom_site_label_H
_geom_hbond_atom_site_label_A
_geom_hbond_site_symmetry_A
_geom_hbond_distance_DH
_geom_hbond_distance_HA
_geom_hbond_distance_DA
_geom_hbond_angle_DHA
_geom_hbond_publ_flag
N1 H1A O1 1_555 0.86 2.01 2.675(3) 133 yes
N3 H3A O2 1_555 0.86 1.98 2.652(3) 134 yes
N1 H1A O2 1_555 0.86 2.37 3.070(3) 138 yes
N3 H3A O1 1_555 0.86 2.37 3.073(3) 139 yes
N2 H2A S2 4_566 0.86 2.58 3.404(2) 160 yes
N4 H4A S1 4_565 0.86 2.58 3.433(2) 174 yes

loop_
_geom_torsion_atom_site_label_1
_geom_torsion_atom_site_label_2
_geom_torsion_atom_site_label_3
_geom_torsion_atom_site_label_4
_geom_torsion
C6 C1 C2 C3 1.5(4)
Cl1 C1 C2 C3 -178.0(2)
C1 C2 C3 C4 0.0(5)
C2 C3 C4 C5 -1.2(5)
C3 C4 C5 C6 1.0(5)
C2 C1 C6 C5 -1.8(4)
Cl1 C1 C6 C5 177.8(2)
C2 C1 C6 N1 -179.2(2)
Cl1 C1 C6 N1 0.4(3)
C4 C5 C6 C1 0.5(4)
C4 C5 C6 N1 178.0(2)
C7 N1 C6 C1 -76.9(3)
C7 N1 C6 C5 105.7(3)
C6 N1 C7 N2 -178.95(19)
C6 N1 C7 S1 1.4(3)
C8 N2 C7 N1 6.1(3)
C8 N2 C7 S1 -174.26(19)
C7 N2 C8 O1 -0.9(4)
C7 N2 C8 C9 180.0(2)
O1 C8 C9 C10 2.1(4)
N2 C8 C9 C10 -178.8(3)
C8 C9 C10 C11 -177.6(3)
C9 C10 C11 Cl2 -66.2(4)
C17 C12 C13 C14 0.6(4)
Cl3 C12 C13 C14 -178.5(2)
C12 C13 C14 C15 -0.3(4)
C13 C14 C15 C16 -0.2(5)
C14 C15 C16 C17 0.5(5)
C15 C16 C17 C12 -0.2(4)
C15 C16 C17 N3 178.4(2)
C13 C12 C17 C16 -0.4(4)
Cl3 C12 C17 C16 178.7(2)
C13 C12 C17 N3 -179.0(2)
Cl3 C12 C17 N3 0.1(3)
C18 N3 C17 C16 89.7(3)
C18 N3 C17 C12 -91.7(3)
C17 N3 C18 N4 -177.8(2)
C17 N3 C18 S2 1.4(3)
C19 N4 C18 N3 -6.3(3)
C19 N4 C18 S2 174.38(18)
C18 N4 C19 O2 -1.8(4)
C18 N4 C19 C20 176.4(2)
O2 C19 C20 C21 -33.5(3)
N4 C19 C20 C21 148.3(2)
C19 C20 C21 C22 174.7(2)
C20 C21 C22 Cl4 61.0(3)

loop_
_cod_related_entry_id
_cod_related_entry_database
_cod_related_entry_code
1 ChemSpider 30657675
